data_4332736
loop_
_publ_author_name
'Silva, Rosalice M.'
'Liddle, Brendan J.'
'Lindeman, Sergey J.'
'Smith, Mark D.'
'Gardinier, James R.'

_publ_section_title
;
 Ligand-Promoted Solvent-Dependent Ionization and Conformational
 Equilibria of Re(CO)3Br[CH2(S-tim)2] (tim = 1-methylthioimidazolyl).
 Crystal Structures of Re(CO)3Br[CH2(S-tim)2] and
 {Re(CO)3(CH3CN)[CH2(S-tim)2]}(PF6)
;
_journal_issue 17
_journal_name_full 'Inorganic Chemistry'
_journal_page_first 6794
_journal_page_last 6802
_journal_paper_doi 10.1021/ic060765t
_journal_volume 45
_journal_year 2006
_chemical_formula_sum 'C14 H15 F6 N5 O3 P Re S2'
_chemical_formula_weight 696.60
_chemical_name_systematic
; 
 ? 
;
_space_group_IT_number 61
_symmetry_cell_setting orthorhombic
_symmetry_space_group_name_Hall '-P 2ac 2ab'
_symmetry_space_group_name_H-M 'P b c a'
_atom_sites_solution_hydrogens difmap
_atom_sites_solution_primary direct
_atom_sites_solution_secondary difmap
_audit_creation_method SHELXL-97
_cell_angle_alpha 90.00
_cell_angle_beta 90.00
_cell_angle_gamma 90.00
_cell_formula_units_Z 8
_cell_length_a 13.635(2)
_cell_length_b 13.746(2)
_cell_length_c 23.788(4)
_cell_measurement_reflns_used 7660
_cell_measurement_temperature 100(2)
_cell_measurement_theta_max 31
_cell_measurement_theta_min 3
_cell_volume 4458.5(12)
_computing_cell_refinement 'SAINT v7.23A (Bruker, 2005)'
_computing_data_collection 'APEX2 v2.0-2 (Bruker, 2005)'
_computing_data_reduction 'SADABS-2004/1 (Bruker, 2005)'
_computing_molecular_graphics 'XP v5.1 (Bruker, 1998)'
_computing_publication_material 'XCIF v6.12 (Bruker, 2001)'
_computing_structure_refinement 'SHELXL-97 v.97-2 (Sheldrick, 1993-1997)'
_computing_structure_solution 'XS/SHELXTL v6.12 (Bruker, 2001)'
_diffrn_ambient_temperature 100(2)
_diffrn_measured_fraction_theta_full 0.965
_diffrn_measured_fraction_theta_max 0.965
_diffrn_measurement_device_type 'Bruker APEX2 CCD detector'
_diffrn_measurement_method '\w scans'
_diffrn_radiation_monochromator graphite
_diffrn_radiation_source 'fine-focus sealed tube'
_diffrn_radiation_type MoK\a
_diffrn_radiation_wavelength 0.71073
_diffrn_reflns_av_R_equivalents 0.0294
_diffrn_reflns_av_sigmaI/netI 0.0155
_diffrn_reflns_limit_h_max 20
_diffrn_reflns_limit_h_min 0
_diffrn_reflns_limit_k_max 20
_diffrn_reflns_limit_k_min 0
_diffrn_reflns_limit_l_max 34
_diffrn_reflns_limit_l_min 0
_diffrn_reflns_number 71693
_diffrn_reflns_theta_full 31.95
_diffrn_reflns_theta_max 31.95
_diffrn_reflns_theta_min 1.71
_exptl_absorpt_coefficient_mu 5.786
_exptl_absorpt_correction_T_max 0.7228
_exptl_absorpt_correction_T_min 0.2589
_exptl_absorpt_correction_type multi-scan
_exptl_crystal_colour colorless
_exptl_crystal_density_diffrn 2.076
_exptl_crystal_density_method 'not measured'
_exptl_crystal_description plate
_exptl_crystal_F_000 2672
_exptl_crystal_size_max 0.32
_exptl_crystal_size_mid 0.27
_exptl_crystal_size_min 0.06
_refine_diff_density_max 1.187
_refine_diff_density_min -0.678
_refine_diff_density_rms 0.101
_refine_ls_extinction_method none
_refine_ls_goodness_of_fit_ref 1.033
_refine_ls_hydrogen_treatment refall
_refine_ls_matrix_type full
_refine_ls_number_parameters 349
_refine_ls_number_reflns 7448
_refine_ls_number_restraints 0
_refine_ls_restrained_S_all 1.033
_refine_ls_R_factor_all 0.0225
_refine_ls_R_factor_gt 0.0184
_refine_ls_shift/su_max 0.004
_refine_ls_shift/su_mean 0.000
_refine_ls_structure_factor_coef Fsqd
_refine_ls_weighting_details 'calc w=1/[\s^2^(Fo^2^)+(0.0246P)^2^+2.9490P] where P=(Fo^2^+2Fc^2^)/3'
_refine_ls_weighting_scheme calc
_refine_ls_wR_factor_gt 0.0440
_refine_ls_wR_factor_ref 0.0453
_reflns_number_gt 6571
_reflns_number_total 7448
_reflns_threshold_expression >2sigma(I)
_cod_data_source_file ic060765tsup1.cif
_cod_data_source_block compound2
_cod_original_cell_volume 4458.6(12)
_cod_original_sg_symbol_H-M 'P bca'
_cod_database_code 4332736

loop_
_symmetry_equiv_pos_as_xyz
'x, y, z'
'-x+1/2, -y, z+1/2'
'-x, y+1/2, -z+1/2'
'x+1/2, -y+1/2, -z'
'-x, -y, -z'
'x-1/2, y, -z-1/2'
'x, -y-1/2, z-1/2'
'-x-1/2, y-1/2, z'

loop_
_atom_site_label
_atom_site_type_symbol
_atom_site_fract_x
_atom_site_fract_y
_atom_site_fract_z
_atom_site_U_iso_or_equiv
_atom_site_adp_type
_atom_site_occupancy
_atom_site_symmetry_multiplicity
_atom_site_calc_flag
Re1 Re 0.404563(5) 0.067229(4) 0.714579(3) 0.01171(2) Uani 1 1 d
S1 S 0.22878(3) 0.17034(3) 0.604503(18) 0.01384(7) Uani 1 1 d
S2 S 0.41038(3) 0.07881(3) 0.549571(19) 0.01456(8) Uani 1 1 d
N1 N 0.28945(10) 0.00635(10) 0.65931(6) 0.0126(3) Uani 1 1 d
N2 N 0.15192(10) -0.01293(10) 0.61165(6) 0.0150(3) Uani 1 1 d
N3 N 0.47193(10) 0.16209(10) 0.64947(6) 0.0132(3) Uani 1 1 d
N4 N 0.53301(10) 0.22949(11) 0.57267(6) 0.0151(3) Uani 1 1 d
N5 N 0.49738(11) -0.04077(11) 0.67755(7) 0.0172(3) Uani 1 1 d
O10 O 0.55519(12) 0.13838(13) 0.80084(7) 0.0319(3) Uani 1 1 d
O11 O 0.32373(13) -0.07049(10) 0.80462(7) 0.0279(3) Uani 1 1 d
O12 O 0.26759(11) 0.22676(10) 0.75891(6) 0.0269(3) Uani 1 1 d
C1 C 0.22254(12) 0.05067(11) 0.62740(7) 0.0122(3) Uani 1 1 d
C2 C 0.17550(14) -0.10177(13) 0.63389(8) 0.0186(3) Uani 1 1 d
C3 C 0.26014(14) -0.08958(13) 0.66296(8) 0.0174(3) Uani 1 1 d
C4 C 0.06446(14) 0.00989(15) 0.57860(9) 0.0212(4) Uani 1 1 d
C5 C 0.47381(12) 0.15862(12) 0.59317(7) 0.0138(3) Uani 1 1 d
C6 C 0.57090(13) 0.27938(13) 0.61714(8) 0.0166(3) Uani 1 1 d
C7 C 0.53307(13) 0.23818(13) 0.66397(8) 0.0165(3) Uani 1 1 d
C8 C 0.55664(14) 0.24643(15) 0.51337(8) 0.0207(4) Uani 1 1 d
C9 C 0.29887(13) 0.14911(13) 0.54007(7) 0.0158(3) Uani 1 1 d
C10 C 0.50003(14) 0.11079(14) 0.76745(8) 0.0200(3) Uani 1 1 d
C11 C 0.35406(14) -0.01801(13) 0.77133(8) 0.0180(3) Uani 1 1 d
C12 C 0.31866(14) 0.16697(13) 0.74195(7) 0.0176(3) Uani 1 1 d
C13 C 0.54911(14) -0.09291(14) 0.65514(8) 0.0189(3) Uani 1 1 d
C14 C 0.61445(17) -0.15971(17) 0.62583(10) 0.0267(4) Uani 1 1 d
H2 H 0.1380(17) -0.1565(16) 0.6296(9) 0.014(5) Uiso 1 1 d
H3 H 0.2977(17) -0.1352(18) 0.6844(10) 0.023(6) Uiso 1 1 d
H4A H 0.038(2) 0.066(2) 0.5916(13) 0.039(8) Uiso 1 1 d
H4B H 0.077(3) 0.010(3) 0.5381(17) 0.070(11) Uiso 1 1 d
H4C H 0.024(4) -0.033(4) 0.579(2) 0.104(16) Uiso 1 1 d
H6 H 0.6144(17) 0.3288(18) 0.6112(10) 0.020(6) Uiso 1 1 d
H7 H 0.5453(18) 0.2538(18) 0.6997(11) 0.023(6) Uiso 1 1 d
H8A H 0.5894(16) 0.1889(18) 0.4992(10) 0.020(6) Uiso 1 1 d
H8B H 0.4990(19) 0.2566(19) 0.4928(11) 0.028(6) Uiso 1 1 d
H8C H 0.5978(18) 0.305(2) 0.5115(12) 0.035(8) Uiso 1 1 d
H9A H 0.2628(17) 0.1141(17) 0.5123(9) 0.017(5) Uiso 1 1 d
H9B H 0.3121(17) 0.2098(18) 0.5251(10) 0.021(6) Uiso 1 1 d
H14A H 0.587(2) -0.223(2) 0.6265(12) 0.039(8) Uiso 1 1 d
H14B H 0.673(3) -0.159(3) 0.6415(17) 0.085(13) Uiso 1 1 d
H14C H 0.618(3) -0.136(3) 0.5859(17) 0.076(12) Uiso 1 1 d
P1 P 0.28628(3) 0.08812(3) 0.93634(2) 0.01539(8) Uani 1 1 d
F1 F 0.23260(11) 0.07355(9) 0.99573(6) 0.0355(3) Uani 1 1 d
F2 F 0.32154(9) -0.02377(8) 0.93829(5) 0.0247(2) Uani 1 1 d
F3 F 0.25287(8) 0.20020(8) 0.93556(5) 0.0218(2) Uani 1 1 d
F4 F 0.38394(9) 0.11923(10) 0.96958(6) 0.0319(3) Uani 1 1 d
F5 F 0.18898(10) 0.05754(9) 0.90467(7) 0.0391(4) Uani 1 1 d
F6 F 0.34256(10) 0.10298(9) 0.87856(5) 0.0306(3) Uani 1 1 d

loop_
_atom_site_aniso_label
_atom_site_aniso_U_11
_atom_site_aniso_U_22
_atom_site_aniso_U_33
_atom_site_aniso_U_23
_atom_site_aniso_U_13
_atom_site_aniso_U_12
Re1 0.01311(4) 0.01143(4) 0.01058(4) 0.00095(2) -0.00111(2) 0.00104(2)
S1 0.01436(17) 0.01064(16) 0.01651(19) 0.00135(14) -0.00094(14) 0.00088(13)
S2 0.01451(19) 0.01590(18) 0.01328(19) -0.00148(14) -0.00015(14) -0.00072(14)
N1 0.0130(6) 0.0113(6) 0.0136(6) 0.0007(5) -0.0001(5) 0.0002(5)
N2 0.0134(6) 0.0131(6) 0.0185(7) -0.0006(5) -0.0011(5) -0.0002(5)
N3 0.0118(6) 0.0134(6) 0.0144(6) 0.0002(5) -0.0004(5) -0.0001(5)
N4 0.0123(6) 0.0162(6) 0.0169(7) 0.0031(5) 0.0002(5) 0.0000(5)
N5 0.0169(7) 0.0173(7) 0.0175(7) 0.0019(6) -0.0018(6) 0.0016(5)
O10 0.0311(8) 0.0405(9) 0.0240(7) 0.0034(7) -0.0135(6) -0.0080(7)
O11 0.0457(9) 0.0206(7) 0.0175(7) 0.0050(5) 0.0032(7) -0.0043(6)
O12 0.0344(8) 0.0221(7) 0.0243(7) -0.0022(6) 0.0042(6) 0.0101(6)
C1 0.0120(7) 0.0101(6) 0.0145(7) -0.0002(5) 0.0013(6) -0.0001(5)
C2 0.0176(8) 0.0128(7) 0.0253(9) -0.0003(6) -0.0001(7) -0.0026(6)
C3 0.0186(8) 0.0114(7) 0.0222(9) 0.0027(6) -0.0010(7) -0.0004(6)
C4 0.0137(8) 0.0224(9) 0.0273(10) -0.0031(8) -0.0067(7) 0.0002(7)
C5 0.0110(7) 0.0142(7) 0.0160(8) 0.0008(6) 0.0000(6) 0.0008(6)
C6 0.0129(7) 0.0156(7) 0.0213(9) 0.0012(6) -0.0011(6) -0.0020(6)
C7 0.0155(7) 0.0151(7) 0.0190(8) -0.0018(6) -0.0027(6) -0.0018(6)
C8 0.0177(8) 0.0263(9) 0.0180(9) 0.0080(7) 0.0018(7) -0.0008(7)
C9 0.0161(8) 0.0175(8) 0.0138(7) 0.0026(6) -0.0017(6) -0.0010(6)
C10 0.0218(9) 0.0210(9) 0.0173(8) 0.0038(7) -0.0014(7) 0.0010(7)
C11 0.0243(9) 0.0157(8) 0.0140(8) -0.0013(6) -0.0012(7) 0.0028(7)
C12 0.0222(8) 0.0162(7) 0.0144(8) 0.0010(6) -0.0019(6) -0.0017(6)
C13 0.0184(8) 0.0174(8) 0.0211(9) 0.0015(7) -0.0018(7) 0.0006(6)
C14 0.0271(10) 0.0235(10) 0.0294(11) -0.0059(8) 0.0034(8) 0.0069(8)
P1 0.01374(19) 0.01396(18) 0.0185(2) 0.00028(16) 0.00176(16) -0.00057(15)
F1 0.0448(8) 0.0268(6) 0.0348(7) 0.0080(5) 0.0243(6) 0.0075(5)
F2 0.0277(6) 0.0150(5) 0.0314(6) 0.0022(4) 0.0083(5) 0.0050(4)
F3 0.0215(5) 0.0153(5) 0.0284(6) 0.0015(4) 0.0036(4) 0.0016(4)
F4 0.0240(6) 0.0318(7) 0.0400(8) -0.0041(6) -0.0125(5) 0.0008(5)
F5 0.0263(7) 0.0254(6) 0.0656(11) -0.0065(6) -0.0196(7) -0.0036(5)
F6 0.0455(8) 0.0236(6) 0.0227(6) 0.0017(5) 0.0139(5) 0.0035(5)

loop_
_atom_type_symbol
_atom_type_description
_atom_type_scat_dispersion_real
_atom_type_scat_dispersion_imag
_atom_type_scat_source
C C 0.0033 0.0016 'International Tables Vol C Tables 4.2.6.8 and 6.1.1.4'
H H 0.0000 0.0000 'International Tables Vol C Tables 4.2.6.8 and 6.1.1.4'
N N 0.0061 0.0033 'International Tables Vol C Tables 4.2.6.8 and 6.1.1.4'
O O 0.0106 0.0060 'International Tables Vol C Tables 4.2.6.8 and 6.1.1.4'
F F 0.0171 0.0103 'International Tables Vol C Tables 4.2.6.8 and 6.1.1.4'
P P 0.1023 0.0942 'International Tables Vol C Tables 4.2.6.8 and 6.1.1.4'
S S 0.1246 0.1234 'International Tables Vol C Tables 4.2.6.8 and 6.1.1.4'
Re Re -1.0185 7.2310 'International Tables Vol C Tables 4.2.6.8 and 6.1.1.4'

loop_
_geom_angle_atom_site_label_1
_geom_angle_atom_site_label_2
_geom_angle_atom_site_label_3
_geom_angle
C10 Re1 C11 88.43(8)
C10 Re1 C12 88.19(8)
C11 Re1 C12 88.77(8)
C10 Re1 N5 94.91(7)
C11 Re1 N5 94.49(7)
C12 Re1 N5 175.56(7)
C10 Re1 N1 174.53(7)
C11 Re1 N1 86.13(7)
C12 Re1 N1 92.23(7)
N5 Re1 N1 84.98(6)
C10 Re1 N3 89.62(7)
C11 Re1 N3 176.57(7)
C12 Re1 N3 93.99(6)
N5 Re1 N3 82.87(6)
N1 Re1 N3 95.79(5)
C1 S1 C9 97.90(8)
C5 S2 C9 98.90(8)
C1 N1 C3 105.90(14)
C1 N1 Re1 130.60(11)
C3 N1 Re1 121.96(11)
C1 N2 C2 107.58(14)
C1 N2 C4 126.19(15)
C2 N2 C4 126.20(15)
C5 N3 C7 105.36(14)
C5 N3 Re1 133.09(11)
C7 N3 Re1 121.30(12)
C5 N4 C6 107.95(15)
C5 N4 C8 126.24(16)
C6 N4 C8 125.73(15)
C13 N5 Re1 174.83(16)
N1 C1 N2 110.43(14)
N1 C1 S1 125.31(13)
N2 C1 S1 124.09(13)
C3 C2 N2 106.66(16)
C3 C2 H2 129.3(14)
N2 C2 H2 124.0(14)
C2 C3 N1 109.41(16)
C2 C3 H3 130.3(15)
N1 C3 H3 120.3(15)
N2 C4 H4A 109(2)
N2 C4 H4B 113(2)
H4A C4 H4B 114(3)
N2 C4 H4C 113(3)
H4A C4 H4C 111(4)
H4B C4 H4C 98(4)
N3 C5 N4 110.20(15)
N3 C5 S2 127.48(13)
N4 C5 S2 122.32(13)
C7 C6 N4 106.51(15)
C7 C6 H6 133.4(15)
N4 C6 H6 120.1(15)
C6 C7 N3 109.98(16)
C6 C7 H7 127.8(16)
N3 C7 H7 122.1(16)
N4 C8 H8A 107.8(15)
N4 C8 H8B 110.0(16)
H8A C8 H8B 109(2)
N4 C8 H8C 107.5(17)
H8A C8 H8C 113(2)
H8B C8 H8C 110(2)
S2 C9 S1 114.71(9)
S2 C9 H9A 104.4(14)
S1 C9 H9A 113.1(14)
S2 C9 H9B 111.4(15)
S1 C9 H9B 106.3(15)
H9A C9 H9B 107(2)
O10 C10 Re1 177.45(19)
O11 C11 Re1 178.71(17)
O12 C12 Re1 179.29(17)
N5 C13 C14 179.2(2)
C13 C14 H14A 109.4(17)
C13 C14 H14B 110(3)
H14A C14 H14B 111(3)
C13 C14 H14C 107(2)
H14A C14 H14C 109(3)
H14B C14 H14C 110(3)
F5 P1 F6 91.57(9)
F5 P1 F1 90.21(9)
F6 P1 F1 178.20(9)
F5 P1 F4 178.92(9)
F6 P1 F4 89.50(8)
F1 P1 F4 88.73(8)
F5 P1 F3 90.67(7)
F6 P1 F3 90.21(7)
F1 P1 F3 90.03(6)
F4 P1 F3 89.17(7)
F5 P1 F2 90.59(7)
F6 P1 F2 90.20(7)
F1 P1 F2 89.52(6)
F4 P1 F2 89.57(7)
F3 P1 F2 178.67(7)

loop_
_geom_bond_atom_site_label_1
_geom_bond_atom_site_label_2
_geom_bond_distance
Re1 C10 1.907(2)
Re1 C11 1.9157(19)
Re1 C12 1.9172(19)
Re1 N5 2.1404(16)
Re1 N1 2.2119(14)
Re1 N3 2.2233(14)
S1 C1 1.7350(16)
S1 C9 1.8296(18)
S2 C5 1.7399(17)
S2 C9 1.8157(18)
N1 C1 1.334(2)
N1 C3 1.381(2)
N2 C1 1.353(2)
N2 C2 1.369(2)
N2 C4 1.462(2)
N3 C5 1.340(2)
N3 C7 1.381(2)
N4 C5 1.356(2)
N4 C6 1.362(2)
N4 C8 1.466(2)
N5 C13 1.138(2)
O10 C10 1.158(2)
O11 C11 1.148(2)
O12 C12 1.150(2)
C2 C3 1.356(3)
C2 H2 0.92(2)
C3 H3 0.96(2)
C4 H4A 0.91(3)
C4 H4B 0.98(4)
C4 H4C 0.81(5)
C6 C7 1.352(3)
C6 H6 0.91(2)
C7 H7 0.89(2)
C8 H8A 0.97(2)
C8 H8B 0.94(3)
C8 H8C 0.98(3)
C9 H9A 0.95(2)
C9 H9B 0.93(2)
C13 C14 1.457(3)
C14 H14A 0.94(3)
C14 H14B 0.88(4)
C14 H14C 1.00(4)
P1 F5 1.5824(14)
P1 F6 1.5873(13)
P1 F1 1.6038(14)
P1 F4 1.6067(13)
P1 F3 1.6067(12)
P1 F2 1.6122(12)
